data_7157362
loop_
_publ_author_name
'Yao, Huan'
'Wang, Xiaoping'
'Xie, Mo'
'Wang, Yu-Mei'
'Quan, Mao'
'Yang, Liu-Pan'
'Jiang, Wei'

_publ_section_title
;
 Mono-functionalized derivatives and revised configurational assignment of
 amide naphthotubes.
;
_journal_issue 10
_journal_name_full 'Organic &amp; biomolecular chemistry'
_journal_page_first 1900
_journal_page_last 1909
_journal_paper_doi 10.1039/d0ob00290a
_journal_volume 18
_journal_year 2020
_chemical_formula_moiety 'C58 H42 N2 O18, 3(C4 H8 O), 2(H2 O)'
_chemical_formula_sum 'C70 H70 N2 O23'
_chemical_formula_weight 1307.28
_space_group_crystal_system triclinic
_space_group_IT_number 2
_space_group_name_Hall '-P 1'
_space_group_name_H-M_alt 'P -1'
_atom_sites_solution_hydrogens mixed
_atom_sites_solution_primary dual
_audit_creation_date 2019-09-29
_audit_creation_method
;
Olex2 1.2
(compiled 2018.05.29 svn.r3508 for OlexSys, GUI svn.r5506)
;
_audit_update_record
;
2019-09-29 deposited with the CCDC.	2020-02-21 downloaded from the CCDC.
;
_cell_angle_alpha 80.635(2)
_cell_angle_beta 85.048(2)
_cell_angle_gamma 74.885(2)
_cell_formula_units_Z 2
_cell_length_a 13.2399(5)
_cell_length_b 15.4494(6)
_cell_length_c 15.6625(6)
_cell_measurement_reflns_used 9895
_cell_measurement_temperature 99.98
_cell_measurement_theta_max 59.07
_cell_measurement_theta_min 3.46
_cell_volume 3048.4(2)
_computing_cell_refinement 'SAINT V8.38A (?, 2016)'
_computing_data_reduction 'SAINT V8.38A (?, 2016)'
_computing_molecular_graphics 'Olex2 (Dolomanov et al., 2009)'
_computing_publication_material 'Olex2 (Dolomanov et al., 2009)'
_computing_structure_refinement 'XL (Sheldrick, 2008)'
_computing_structure_solution 'XT (Sheldrick, 2015)'
_diffrn_ambient_temperature 99.98
_diffrn_measured_fraction_theta_full 0.990
_diffrn_measured_fraction_theta_max 0.990
_diffrn_measurement_device_type 'Bruker APEX-II CCD'
_diffrn_measurement_method '\f and \w scans'
_diffrn_radiation_type CuK\a
_diffrn_radiation_wavelength 1.54178
_diffrn_reflns_av_R_equivalents 0.0333
_diffrn_reflns_av_unetI/netI 0.0270
_diffrn_reflns_Laue_measured_fraction_full 0.990
_diffrn_reflns_Laue_measured_fraction_max 0.990
_diffrn_reflns_limit_h_max 14
_diffrn_reflns_limit_h_min -14
_diffrn_reflns_limit_k_max 16
_diffrn_reflns_limit_k_min -17
_diffrn_reflns_limit_l_max 17
_diffrn_reflns_limit_l_min -17
_diffrn_reflns_number 39128
_diffrn_reflns_point_group_measured_fraction_full 0.990
_diffrn_reflns_point_group_measured_fraction_max 0.990
_diffrn_reflns_theta_full 59.229
_diffrn_reflns_theta_max 59.229
_diffrn_reflns_theta_min 2.862
_diffrn_standards_number 0
_exptl_absorpt_coefficient_mu 0.897
_exptl_absorpt_correction_T_max 0.7516
_exptl_absorpt_correction_T_min 0.6700
_exptl_absorpt_correction_type multi-scan
_exptl_absorpt_process_details
'SADABS-2016/2 (Bruker,2016/2) was used for absorption correction. wR2(int) was 0.1004 before and 0.0513 after correction. The Ratio of minimum to maximum transmission is 0.8914. The \l/2 correction factor is Not present.'
_exptl_crystal_colour colourless
_exptl_crystal_colour_primary colourless
_exptl_crystal_density_diffrn 1.424
_exptl_crystal_description block
_exptl_crystal_F_000 1376
_exptl_crystal_size_max 0.3
_exptl_crystal_size_mid 0.2
_exptl_crystal_size_min 0.1
_refine_diff_density_max 1.103
_refine_diff_density_min -0.520
_refine_diff_density_rms 0.068
_refine_ls_extinction_method none
_refine_ls_goodness_of_fit_ref 1.040
_refine_ls_hydrogen_treatment mixed
_refine_ls_matrix_type full
_refine_ls_number_parameters 899
_refine_ls_number_reflns 8755
_refine_ls_number_restraints 0
_refine_ls_restrained_S_all 1.040
_refine_ls_R_factor_all 0.0656
_refine_ls_R_factor_gt 0.0582
_refine_ls_shift/su_max 0.000
_refine_ls_shift/su_mean 0.000
_refine_ls_structure_factor_coef Fsqd
_refine_ls_weighting_details 'w=1/[\s^2^(Fo^2^)+(0.1069P)^2^+3.4066P] where P=(Fo^2^+2Fc^2^)/3'
_refine_ls_weighting_scheme calc
_refine_ls_wR_factor_gt 0.1663
_refine_ls_wR_factor_ref 0.1764
_reflns_Friedel_coverage 0.000
_reflns_number_gt 7606
_reflns_number_total 8755
_reflns_threshold_expression 'I > 2\s(I)'
_cod_data_source_file d0ob00290a2.cif
_cod_data_source_block p-1
_cod_depositor_comments 'Adding full bibliography for 7157362--7157365.cif.'
_cod_database_code 7157362
_shelx_shelxl_version_number 2014/7
_shelx_space_group_comment
;
The symmetry employed for this shelxl refinement is uniquely defined
by the following loop, which should always be used as a source of
symmetry information in preference to the above space-group names.
They are only intended as comments.
;
_shelx_estimated_absorpt_t_max 0.916
_shelx_estimated_absorpt_t_min 0.775
_olex2_refinement_description
;
1. Fixed Uiso
 At 1.2 times of:
  All C(H) groups, All C(H,H) groups, All N(H) groups
 At 1.5 times of:
  All O(H) groups, All O(H,H) groups
2. Others
 Sof(H53A)=Sof(H53B)=Sof(H27A)=Sof(H27B)=Sof(O22A)=Sof(O23A)=1-FVAR(1)
 Sof(H54A)=Sof(H54B)=Sof(H28A)=Sof(H28B)=Sof(O23B)=Sof(O22B)=FVAR(1)
3.a Free rotating group:
 O17(H17A,H17B)
3.b Ternary CH refined with riding coordinates:
 C67(H67), C14(H14), C69(H69), C70(H70)
3.c Secondary CH2 refined with riding coordinates:
 C68(H68A,H68B), C39(H39A,H39B), C54(H54A,H54B), C28(H28A,H28B), C53(H53A,
 H53B), C27(H27A,H27B), C11(H11A,H11B), C51(H51A,H51B), C13(H13A,H13B),
 C25(H25A,H25B), C65(H65A,H65B), C61(H61A,H61B), C66(H66A,H66B), C63(H63A,H63B),
  C62(H62A,H62B), C64(H64A,H64B), C58(H58A,H58B), C60(H60A,H60B), C57(H57A,
 H57B), C55(H55A,H55B), C59(H59A,H59B), C56(H56A,H56B)
3.d Aromatic/amide H refined with riding coordinates:
 N1(H1), C47(H47), C38(H38), C37(H37), C10(H10), C44(H44), C29(H29), C1(H1A),
 C43(H43), C30(H30), C17(H17), C22(H22), C18(H18), C9(H9), C21(H21), C48(H48),
 C2(H2A)
3.e Tetrahedral OH refined with riding coordinates:
 O16(H16)
3.f Idealised tetrahedral OH refined as rotating group:
 O4(H4)
;
_olex2_submission_special_instructions 'No special instructions were received'

loop_
_space_group_symop_operation_xyz
'x, y, z'
'-x, -y, -z'

loop_
_atom_site_label
_atom_site_type_symbol
_atom_site_fract_x
_atom_site_fract_y
_atom_site_fract_z
_atom_site_U_iso_or_equiv
_atom_site_adp_type
_atom_site_occupancy
_atom_site_site_symmetry_order
_atom_site_calc_flag
_atom_site_refinement_flags_posn
_atom_site_refinement_flags_adp
_atom_site_refinement_flags_occupancy
_atom_site_disorder_assembly
_atom_site_disorder_group
O11 O 0.03222(14) 0.25142(11) 0.52384(11) 0.0225(4) Uani 1 1 d . . . . .
O10 O 0.18531(14) 0.66841(12) 0.76967(11) 0.0255(4) Uani 1 1 d . . . . .
O9 O 0.18552(14) 0.67505(12) 0.62167(11) 0.0249(4) Uani 1 1 d . . . . .
O6 O 0.50939(15) 0.24126(12) 0.97137(11) 0.0270(4) Uani 1 1 d . . . . .
O14 O -0.02862(14) 0.27955(12) 1.03466(12) 0.0286(4) Uani 1 1 d . . . . .
O3 O 0.55078(14) 0.20747(12) 0.46701(12) 0.0286(4) Uani 1 1 d . . . . .
O12 O 0.04579(15) 0.09080(12) 0.48029(13) 0.0304(5) Uani 1 1 d . . . . .
O2 O 0.26867(14) -0.14068(13) 0.88059(12) 0.0294(5) Uani 1 1 d . . . . .
O1 O 0.26892(14) -0.13768(12) 0.73313(12) 0.0275(4) Uani 1 1 d . . . . .
O13 O -0.09813(16) 0.07561(14) 0.56029(14) 0.0369(5) Uani 1 1 d . . . . .
O5 O 0.70863(17) 0.26773(15) 0.60766(14) 0.0428(5) Uani 1 1 d . . . . .
O7 O 0.55803(19) 0.38683(15) 1.01785(14) 0.0455(6) Uani 1 1 d . . . . .
O8 O 0.65843(17) 0.40116(15) 0.89857(14) 0.0420(5) Uani 1 1 d . . . . .
N2 N 0.24702(17) 0.26672(16) 1.00679(16) 0.0263(5) Uani 1 1 d . . . . .
N1 N 0.27305(18) 0.24799(16) 0.49210(14) 0.0304(6) Uani 1 1 d . . . . .
H1 H 0.2711 0.2382 0.5491 0.036 Uiso 1 1 calc R . . . .
O4 O 0.53816(16) 0.32383(16) 0.58252(16) 0.0454(6) Uani 1 1 d . . . . .
H4 H 0.5391 0.3518 0.6240 0.068 Uiso 1 1 calc GR . . . .
O19 O 0.53488(17) 0.41684(15) 0.70994(15) 0.0453(6) Uani 1 1 d . . . . .
O16 O -0.14756(19) 0.18310(17) 0.89524(15) 0.0516(6) Uani 1 1 d . . . . .
H16 H -0.1445 0.1285 0.8932 0.077 Uiso 1 1 calc R . . . .
O21 O -0.0839(2) 0.07963(16) 0.77360(15) 0.0517(6) Uani 1 1 d . . . . .
C33 C 0.06493(18) 0.48540(16) 0.61089(15) 0.0160(5) Uani 1 1 d . . . . .
C36 C 0.03768(19) 0.32959(16) 0.55281(15) 0.0175(5) Uani 1 1 d . . . . .
C34 C 0.13642(19) 0.44226(16) 0.54781(15) 0.0173(5) Uani 1 1 d . . . . .
C20 C 0.42783(19) 0.02253(16) 0.88998(16) 0.0180(5) Uani 1 1 d . . . . .
C42 C 0.1557(2) 0.59438(17) 0.81779(16) 0.0212(6) Uani 1 1 d . . . . .
C35 C 0.12077(19) 0.36435(16) 0.51895(15) 0.0173(5) Uani 1 1 d . . . . .
C67 C 0.01788(19) 0.60759(16) 0.71539(16) 0.0184(5) Uani 1 1 d . . . . .
H67 H -0.0553 0.6003 0.7188 0.022 Uiso 1 1 calc R . . . .
C4 C 0.40453(19) -0.05481(16) 0.70201(16) 0.0195(5) Uani 1 1 d . . . . .
C24 C 0.3956(2) 0.14529(16) 0.98016(16) 0.0206(6) Uani 1 1 d . . . . .
C46 C 0.04298(18) 0.49395(16) 0.85927(15) 0.0178(5) Uani 1 1 d . . . . .
C23 C 0.4853(2) 0.16826(16) 0.94481(16) 0.0202(5) Uani 1 1 d . . . . .
C50 C 0.08268(19) 0.37452(17) 0.98544(16) 0.0201(5) Uani 1 1 d . . . . .
C7 C 0.42419(19) 0.12656(17) 0.51287(16) 0.0212(6) Uani 1 1 d . . . . .
C47 C -0.05111(19) 0.46815(17) 0.85452(16) 0.0191(5) Uani 1 1 d . . . . .
H47 H -0.0980 0.4998 0.8107 0.023 Uiso 1 1 calc R . . . .
C38 C -0.02172(19) 0.44922(16) 0.64004(16) 0.0183(5) Uani 1 1 d . . . . .
H38 H -0.0724 0.4786 0.6797 0.022 Uiso 1 1 calc R . . . .
C3 C 0.3132(2) -0.07290(17) 0.68343(17) 0.0220(6) Uani 1 1 d . . . . .
C45 C 0.10885(19) 0.44795(17) 0.92865(15) 0.0188(5) Uani 1 1 d . . . . .
C5 C 0.44629(19) 0.00782(16) 0.64060(16) 0.0188(5) Uani 1 1 d . . . . .
C37 C -0.03499(19) 0.37278(16) 0.61272(16) 0.0191(5) Uani 1 1 d . . . . .
H37 H -0.0933 0.3493 0.6344 0.023 Uiso 1 1 calc R . . . .
C19 C 0.36454(19) 0.07297(17) 0.95300(16) 0.0198(5) Uani 1 1 d . . . . .
C31 C 0.16408(19) 0.59660(17) 0.60324(16) 0.0195(5) Uani 1 1 d . . . . .
C41 C 0.07168(18) 0.56529(16) 0.79954(15) 0.0173(5) Uani 1 1 d . . . . .
C49 C -0.0082(2) 0.35069(17) 0.97619(16) 0.0213(6) Uani 1 1 d . . . . .
C10 C 0.54671(19) 0.02175(17) 0.64667(16) 0.0211(6) Uani 1 1 d . . . . .
H10 H 0.5899 -0.0140 0.6914 0.025 Uiso 1 1 calc R . . . .
C44 C 0.19863(19) 0.47843(18) 0.93954(16) 0.0217(6) Uani 1 1 d . . . . .
H44 H 0.2448 0.4471 0.9840 0.026 Uiso 1 1 calc R . . . .
C15 C 0.39576(19) -0.04926(17) 0.86099(16) 0.0198(5) Uani 1 1 d . . . . .
C6 C 0.38660(19) 0.05858(17) 0.56955(16) 0.0198(5) Uani 1 1 d . . . . .
C32 C 0.08188(18) 0.56324(16) 0.64090(15) 0.0172(5) Uani 1 1 d . . . . .
C29 C 0.22331(19) 0.47734(17) 0.51604(16) 0.0204(5) Uani 1 1 d . . . . .
H29 H 0.2734 0.4474 0.4763 0.025 Uiso 1 1 calc R . . . .
C16 C 0.3063(2) -0.07025(17) 0.89907(16) 0.0232(6) Uani 1 1 d . . . . .
C1 C 0.2897(2) 0.04028(18) 0.55738(17) 0.0233(6) Uani 1 1 d . . . . .
H1A H 0.2478 0.0747 0.5112 0.028 Uiso 1 1 calc R . . . .
C43 C 0.2194(2) 0.55154(18) 0.88743(16) 0.0230(6) Uani 1 1 d . . . . .
H43 H 0.2770 0.5737 0.8980 0.028 Uiso 1 1 calc R . . . .
O20 O 0.2703(2) 0.20946(19) 0.67488(16) 0.0687(8) Uani 1 1 d . . . . .
C68 C 0.0179(2) 0.70804(17) 0.70073(17) 0.0224(6) Uani 1 1 d . . . . .
H68A H -0.0170 0.7389 0.6466 0.027 Uiso 1 1 calc R . . . .
H68B H -0.0202 0.7380 0.7496 0.027 Uiso 1 1 calc R . . . .
C14 C 0.4524(2) -0.10052(16) 0.78776(16) 0.0199(5) Uani 1 1 d . . . . .
H14 H 0.5289 -0.1034 0.7850 0.024 Uiso 1 1 calc R . . . .
C39 C -0.0464(2) 0.20838(17) 0.56222(17) 0.0228(6) Uani 1 1 d . . . . .
H39A H -0.1166 0.2468 0.5466 0.027 Uiso 1 1 calc R . . . .
H39B H -0.0432 0.1983 0.6261 0.027 Uiso 1 1 calc R . . . .
C30 C 0.2356(2) 0.55382(18) 0.54205(16) 0.0234(6) Uani 1 1 d . . . . .
H30 H 0.2927 0.5783 0.5188 0.028 Uiso 1 1 calc R . . . .
C17 C 0.2432(2) -0.02121(18) 0.96082(17) 0.0261(6) Uani 1 1 d . . . . .
H17 H 0.1813 -0.0376 0.9850 0.031 Uiso 1 1 calc R . . . .
C40 C -0.0273(2) 0.11975(17) 0.52899(16) 0.0212(6) Uani 1 1 d . . . . .
C22 C 0.5498(2) 0.11751(17) 0.88508(17) 0.0227(6) Uani 1 1 d . . . . .
H22 H 0.6130 0.1324 0.8624 0.027 Uiso 1 1 calc R . . . .
C18 C 0.2703(2) 0.04970(18) 0.98625(16) 0.0239(6) Uani 1 1 d . . . . .
H18 H 0.2258 0.0838 1.0265 0.029 Uiso 1 1 calc R . . . .
C8 C 0.5207(2) 0.13938(17) 0.52413(16) 0.0224(6) Uani 1 1 d . . . . .
C54 C 0.1967(2) 0.31821(17) 0.45251(18) 0.0229(6) Uani 1 1 d . . . . .
H54A H 0.1582 0.2945 0.4141 0.027 Uiso 0.481(4) 1 calc R . P A 2
H54B H 0.2300 0.3629 0.4164 0.027 Uiso 0.481(4) 1 calc R . P A 2
C9 C 0.5837(2) 0.08514(18) 0.59014(16) 0.0231(6) Uani 1 1 d . . . . .
H9 H 0.6518 0.0924 0.5956 0.028 Uiso 1 1 calc R . . . .
C69 C 0.1306(2) 0.71301(17) 0.69447(17) 0.0238(6) Uani 1 1 d . . . . .
H69 H 0.1315 0.7783 0.6868 0.029 Uiso 1 1 calc R . . . .
C28 C 0.1600(2) 0.3170(2) 1.04954(17) 0.0275(6) Uani 1 1 d . . . . .
H28A H 0.1827 0.3563 1.0840 0.033 Uiso 0.481(4) 1 calc R . P A 2
H28B H 0.1261 0.2754 1.0898 0.033 Uiso 0.481(4) 1 calc R . P A 2
C70 C 0.3179(2) -0.18562(18) 0.80990(17) 0.0264(6) Uani 1 1 d . . . . .
H70 H 0.3054 -0.2476 0.8194 0.032 Uiso 1 1 calc R . . . .
C53 C 0.3534(2) 0.19112(18) 0.44824(17) 0.0257(6) Uani 1 1 d . . . . .
H53A H 0.3938 0.2278 0.4085 0.031 Uiso 0.519(4) 1 calc R . P A 1
H53B H 0.3231 0.1569 0.4134 0.031 Uiso 0.519(4) 1 calc R . P A 1
C21 C 0.52202(19) 0.04661(17) 0.85934(16) 0.0207(6) Uani 1 1 d . . . . .
H21 H 0.5674 0.0125 0.8197 0.025 Uiso 1 1 calc R . . . .
C48 C -0.07661(19) 0.39905(17) 0.91112(16) 0.0219(6) Uani 1 1 d . . . . .
H48 H -0.1407 0.3837 0.9065 0.026 Uiso 1 1 calc R . . . .
C2 C 0.2561(2) -0.02599(18) 0.61104(17) 0.0235(6) Uani 1 1 d . . . . .
H2A H 0.1937 -0.0407 0.5996 0.028 Uiso 1 1 calc R . . . .
O15 O 0.0204(2) 0.1568(2) 0.9203(2) 0.0732(9) Uani 1 1 d . . . . .
C27 C 0.3269(2) 0.19835(18) 1.04551(17) 0.0258(6) Uani 1 1 d . . . . .
H27A H 0.2961 0.1567 1.0884 0.031 Uiso 0.519(4) 1 calc R . P A 1
H27B H 0.3701 0.2253 1.0768 0.031 Uiso 0.519(4) 1 calc R . P A 1
C11 C 0.6424(2) 0.2304(2) 0.48548(19) 0.0309(6) Uani 1 1 d . . . . .
H11A H 0.6615 0.2721 0.4355 0.037 Uiso 1 1 calc R . . . .
H11B H 0.7003 0.1746 0.4917 0.037 Uiso 1 1 calc R . . . .
C26 C 0.5962(2) 0.36118(19) 0.95167(19) 0.0305(6) Uani 1 1 d . . . . .
C51 C -0.1088(2) 0.2418(2) 1.01434(19) 0.0319(7) Uani 1 1 d . . . . .
H51A H -0.1723 0.2906 0.9990 0.038 Uiso 1 1 calc R . . . .
H51B H -0.1270 0.2006 1.0653 0.038 Uiso 1 1 calc R . . . .
C13 C 0.4348(2) -0.19599(18) 0.80465(18) 0.0266(6) Uani 1 1 d . . . . .
H13A H 0.4680 -0.2302 0.7570 0.032 Uiso 1 1 calc R . . . .
H13B H 0.4658 -0.2292 0.8596 0.032 Uiso 1 1 calc R . . . .
C25 C 0.5903(2) 0.2750(2) 0.92279(19) 0.0336(7) Uani 1 1 d . . . . .
H25A H 0.5760 0.2863 0.8604 0.040 Uiso 1 1 calc R . . . .
H25B H 0.6581 0.2294 0.9311 0.040 Uiso 1 1 calc R . . . .
C12 C 0.6328(2) 0.27443(19) 0.56641(19) 0.0319(7) Uani 1 1 d . . . . .
C52 C -0.0699(3) 0.1882(2) 0.9368(2) 0.0430(8) Uani 1 1 d . . . . .
C65 C 0.4505(3) 0.5694(2) 0.7268(2) 0.0478(8) Uani 1 1 d . . . . .
H65A H 0.4665 0.5811 0.7838 0.057 Uiso 1 1 calc R . . . .
H65B H 0.3880 0.6163 0.7051 0.057 Uiso 1 1 calc R . . . .
C61 C 0.1708(3) 0.2658(3) 0.7921(2) 0.0501(9) Uani 1 1 d . . . . .
H61A H 0.1673 0.2432 0.8549 0.060 Uiso 1 1 calc R . . . .
H61B H 0.1027 0.3077 0.7758 0.060 Uiso 1 1 calc R . . . .
C66 C 0.4345(3) 0.4755(2) 0.7323(2) 0.0491(9) Uani 1 1 d . . . . .
H66A H 0.4101 0.4545 0.7917 0.059 Uiso 1 1 calc R . . . .
H66B H 0.3815 0.4754 0.6915 0.059 Uiso 1 1 calc R . . . .
C63 C 0.6089(3) 0.4726(2) 0.6866(2) 0.0444(8) Uani 1 1 d . . . . .
H63A H 0.6559 0.4523 0.6371 0.053 Uiso 1 1 calc R . . . .
H63B H 0.6521 0.4692 0.7362 0.053 Uiso 1 1 calc R . . . .
C62 C 0.1990(3) 0.1882(2) 0.7395(2) 0.0529(9) Uani 1 1 d . . . . .
H62A H 0.2304 0.1306 0.7764 0.063 Uiso 1 1 calc R . . . .
H62B H 0.1359 0.1818 0.7141 0.063 Uiso 1 1 calc R . . . .
C64 C 0.5437(3) 0.5672(2) 0.6625(2) 0.0499(9) Uani 1 1 d . . . . .
H64A H 0.5219 0.5776 0.6020 0.060 Uiso 1 1 calc R . . . .
H64B H 0.5815 0.6127 0.6701 0.060 Uiso 1 1 calc R . . . .
O22A O 0.2042(3) 0.3470(2) 0.3795(2) 0.0281(10) Uani 0.519(4) 1 d . . P A 1
C58 C 0.0124(3) 0.0080(3) 0.7852(3) 0.0545(9) Uani 1 1 d . . . . .
H58A H 0.0544 0.0184 0.8300 0.065 Uiso 1 1 calc R . . . .
H58B H 0.0552 0.0041 0.7303 0.065 Uiso 1 1 calc R . . . .
C60 C 0.2607(3) 0.3125(3) 0.7687(3) 0.0562(10) Uani 1 1 d . . . . .
H60A H 0.2351 0.3748 0.7379 0.067 Uiso 1 1 calc R . . . .
H60B H 0.2962 0.3150 0.8210 0.067 Uiso 1 1 calc R . . . .
O23A O 0.1496(3) 0.3000(3) 1.1266(2) 0.0324(11) Uani 0.519(4) 1 d . . P A 1
C57 C -0.0257(3) -0.0771(3) 0.8138(3) 0.0596(10) Uani 1 1 d . . . . .
H57A H 0.0275 -0.1315 0.7990 0.072 Uiso 1 1 calc R . . . .
H57B H -0.0424 -0.0853 0.8769 0.072 Uiso 1 1 calc R . . . .
O23B O 0.3193(3) 0.1741(3) 1.1217(2) 0.0285(11) Uani 0.481(4) 1 d . . P A 2
C55 C -0.1693(3) 0.0379(3) 0.7678(3) 0.0557(10) Uani 1 1 d . . . . .
H55A H -0.2085 0.0664 0.7151 0.067 Uiso 1 1 calc R . . . .
H55B H -0.2183 0.0455 0.8190 0.067 Uiso 1 1 calc R . . . .
C59 C 0.3315(3) 0.2536(4) 0.7115(3) 0.0716(13) Uani 1 1 d . . . . .
H59A H 0.3652 0.2904 0.6657 0.086 Uiso 1 1 calc R . . . .
H59B H 0.3870 0.2089 0.7453 0.086 Uiso 1 1 calc R . . . .
C56 C -0.1218(3) -0.0602(3) 0.7639(3) 0.0580(10) Uani 1 1 d . . . . .
H56A H -0.1040 -0.0719 0.7034 0.070 Uiso 1 1 calc R . . . .
H56B H -0.1690 -0.0979 0.7917 0.070 Uiso 1 1 calc R . . . .
O22B O 0.3625(3) 0.2007(3) 0.3713(3) 0.0328(12) Uani 0.481(4) 1 d . . P A 2
O18 O 0.3629(2) 0.42961(14) 1.09909(15) 0.0368(5) Uani 1 1 d . . . . .
O17 O 0.2981(3) 0.3140(2) 0.22785(15) 0.0683(8) Uani 1 1 d . . . . .
H17A H 0.2689 0.2688 0.2380 0.102 Uiso 1 1 d G . . . .
H17B H 0.2870 0.3374 0.2758 0.102 Uiso 1 1 d G . . . .
H13 H -0.080(3) 0.022(3) 0.541(3) 0.077(14) Uiso 1 1 d . . . . .
H18A H 0.345(3) 0.397(2) 1.146(2) 0.045(10) Uiso 1 1 d . . . . .
H18B H 0.426(4) 0.406(3) 1.080(3) 0.071(14) Uiso 1 1 d . . . . .
H8 H 0.647(4) 0.467(3) 0.910(3) 0.087(14) Uiso 1 1 d . . . . .
H2 H 0.252(2) 0.276(2) 0.957(2) 0.023(8) Uiso 1 1 d . . . . .

loop_
_atom_site_aniso_label
_atom_site_aniso_U_11
_atom_site_aniso_U_22
_atom_site_aniso_U_33
_atom_site_aniso_U_23
_atom_site_aniso_U_13
_atom_site_aniso_U_12
O11 0.0293(10) 0.0158(9) 0.0264(10) -0.0095(7) 0.0056(8) -0.0109(7)
O10 0.0314(10) 0.0271(10) 0.0249(10) -0.0036(8) 0.0001(8) -0.0201(8)
O9 0.0322(10) 0.0254(10) 0.0247(10) -0.0098(8) 0.0067(8) -0.0192(8)
O6 0.0363(11) 0.0226(10) 0.0270(10) -0.0073(8) 0.0010(8) -0.0144(8)
O14 0.0306(10) 0.0252(10) 0.0301(10) 0.0034(8) 0.0023(8) -0.0129(8)
O3 0.0292(10) 0.0276(10) 0.0305(10) -0.0014(8) 0.0052(8) -0.0136(8)
O12 0.0330(11) 0.0231(10) 0.0403(11) -0.0132(8) 0.0068(9) -0.0137(8)
O2 0.0330(11) 0.0299(10) 0.0331(11) -0.0071(8) 0.0030(8) -0.0218(9)
O1 0.0287(10) 0.0286(10) 0.0307(10) -0.0005(8) -0.0055(8) -0.0179(8)
O13 0.0411(12) 0.0268(11) 0.0503(13) -0.0183(10) 0.0161(10) -0.0196(10)
O5 0.0365(12) 0.0493(14) 0.0466(13) -0.0134(10) 0.0007(10) -0.0148(10)
O7 0.0690(16) 0.0356(12) 0.0404(13) -0.0114(10) 0.0080(11) -0.0278(11)
O8 0.0503(13) 0.0352(12) 0.0485(13) -0.0110(10) 0.0071(10) -0.0253(11)
N2 0.0264(12) 0.0315(13) 0.0147(13) -0.0011(10) 0.0016(10) 0.0019(10)
N1 0.0310(13) 0.0309(13) 0.0198(12) -0.0042(10) -0.0001(10) 0.0087(10)
O4 0.0348(12) 0.0486(14) 0.0558(15) -0.0264(11) 0.0063(10) -0.0072(10)
O19 0.0428(13) 0.0450(13) 0.0510(14) -0.0160(11) 0.0097(10) -0.0148(10)
O16 0.0519(15) 0.0527(15) 0.0524(14) -0.0047(11) -0.0020(12) -0.0189(12)
O21 0.0604(15) 0.0400(13) 0.0509(14) -0.0131(11) 0.0023(12) -0.0034(11)
C33 0.0187(12) 0.0130(12) 0.0161(12) -0.0007(9) -0.0027(10) -0.0040(10)
C36 0.0217(13) 0.0119(12) 0.0193(13) -0.0021(10) -0.0048(10) -0.0037(10)
C34 0.0167(12) 0.0183(13) 0.0170(12) -0.0024(10) -0.0025(10) -0.0040(10)
C20 0.0186(13) 0.0153(12) 0.0189(13) 0.0008(10) -0.0042(10) -0.0032(10)
C42 0.0238(13) 0.0205(13) 0.0232(14) -0.0101(10) 0.0066(11) -0.0105(11)
C35 0.0202(13) 0.0152(12) 0.0160(12) -0.0026(10) -0.0024(10) -0.0025(10)
C67 0.0199(12) 0.0169(13) 0.0213(13) -0.0056(10) 0.0004(10) -0.0083(10)
C4 0.0196(13) 0.0153(13) 0.0250(13) -0.0076(10) 0.0013(10) -0.0047(10)
C24 0.0245(13) 0.0176(13) 0.0183(13) -0.0010(10) -0.0039(10) -0.0029(11)
C46 0.0181(12) 0.0178(13) 0.0188(13) -0.0084(10) 0.0032(10) -0.0045(10)
C23 0.0255(14) 0.0143(12) 0.0217(13) -0.0021(10) -0.0050(11) -0.0059(10)
C50 0.0204(13) 0.0200(13) 0.0183(13) -0.0065(10) 0.0041(10) -0.0018(10)
C7 0.0215(13) 0.0199(13) 0.0201(13) -0.0071(10) 0.0050(10) -0.0007(10)
C47 0.0182(12) 0.0198(13) 0.0196(13) -0.0056(10) 0.0020(10) -0.0042(10)
C38 0.0192(12) 0.0165(13) 0.0194(13) -0.0032(10) 0.0005(10) -0.0048(10)
C3 0.0236(13) 0.0204(13) 0.0242(14) -0.0060(11) 0.0009(11) -0.0080(11)
C45 0.0186(13) 0.0204(13) 0.0183(13) -0.0096(10) 0.0039(10) -0.0037(10)
C5 0.0189(13) 0.0161(13) 0.0219(13) -0.0085(10) 0.0017(10) -0.0029(10)
C37 0.0197(13) 0.0176(13) 0.0207(13) -0.0017(10) 0.0009(10) -0.0071(10)
C19 0.0214(13) 0.0178(13) 0.0189(13) 0.0008(10) -0.0031(10) -0.0039(10)
C31 0.0238(13) 0.0187(13) 0.0201(13) -0.0039(10) -0.0025(10) -0.0111(11)
C41 0.0183(12) 0.0165(13) 0.0180(12) -0.0072(10) 0.0025(10) -0.0042(10)
C49 0.0239(13) 0.0169(13) 0.0225(13) -0.0058(10) 0.0078(11) -0.0054(11)
C10 0.0192(13) 0.0224(14) 0.0226(13) -0.0081(10) -0.0001(10) -0.0038(10)
C44 0.0204(13) 0.0273(14) 0.0186(13) -0.0084(11) 0.0012(10) -0.0058(11)
C15 0.0214(13) 0.0167(13) 0.0212(13) 0.0014(10) -0.0046(10) -0.0059(10)
C6 0.0192(13) 0.0193(13) 0.0214(13) -0.0095(10) 0.0047(10) -0.0033(10)
C32 0.0187(12) 0.0160(12) 0.0171(12) -0.0028(10) -0.0032(10) -0.0038(10)
C29 0.0209(13) 0.0237(14) 0.0179(13) -0.0050(10) 0.0009(10) -0.0071(11)
C16 0.0258(14) 0.0231(14) 0.0231(14) 0.0005(11) -0.0030(11) -0.0121(11)
C1 0.0195(13) 0.0268(14) 0.0230(14) -0.0083(11) -0.0002(11) -0.0024(11)
C43 0.0210(13) 0.0309(15) 0.0218(13) -0.0118(11) 0.0012(11) -0.0107(11)
O20 0.086(2) 0.0688(18) 0.0396(14) -0.0170(13) 0.0016(14) 0.0044(15)
C68 0.0290(14) 0.0169(13) 0.0230(13) -0.0044(10) 0.0011(11) -0.0086(11)
C14 0.0213(13) 0.0167(13) 0.0234(13) -0.0041(10) -0.0025(10) -0.0066(10)
C39 0.0270(14) 0.0195(13) 0.0255(14) -0.0051(11) 0.0019(11) -0.0122(11)
C30 0.0229(13) 0.0286(15) 0.0225(14) -0.0043(11) 0.0035(11) -0.0143(11)
C17 0.0223(14) 0.0311(15) 0.0267(14) 0.0005(11) -0.0001(11) -0.0130(12)
C40 0.0239(14) 0.0197(13) 0.0226(13) -0.0033(11) -0.0039(11) -0.0091(11)
C22 0.0208(13) 0.0211(14) 0.0271(14) -0.0009(11) -0.0009(11) -0.0087(11)
C18 0.0231(13) 0.0280(15) 0.0201(13) -0.0022(11) 0.0007(11) -0.0069(11)
C8 0.0247(14) 0.0189(13) 0.0236(14) -0.0076(11) 0.0074(11) -0.0055(11)
C54 0.0217(13) 0.0189(13) 0.0305(17) -0.0094(11) 0.0032(11) -0.0071(11)
C9 0.0197(13) 0.0260(14) 0.0260(14) -0.0087(11) 0.0027(11) -0.0083(11)
C69 0.0324(15) 0.0185(13) 0.0245(14) -0.0069(11) 0.0033(11) -0.0125(11)
C28 0.0248(14) 0.0367(16) 0.0199(15) 0.0004(12) 0.0004(11) -0.0092(12)
C70 0.0350(15) 0.0189(14) 0.0290(15) -0.0030(11) -0.0043(12) -0.0126(12)
C53 0.0233(14) 0.0285(15) 0.0221(16) -0.0021(11) 0.0051(11) -0.0039(11)
C21 0.0201(13) 0.0182(13) 0.0241(14) -0.0037(10) -0.0010(10) -0.0051(10)
C48 0.0191(13) 0.0246(14) 0.0242(14) -0.0066(11) 0.0032(10) -0.0091(11)
C2 0.0183(13) 0.0295(15) 0.0266(14) -0.0103(11) -0.0006(11) -0.0094(11)
O15 0.0498(17) 0.075(2) 0.099(2) -0.0500(17) 0.0024(15) -0.0034(14)
C27 0.0333(15) 0.0207(14) 0.0238(16) -0.0052(11) 0.0017(12) -0.0069(12)
C11 0.0276(15) 0.0287(15) 0.0390(17) -0.0055(12) 0.0086(12) -0.0144(12)
C26 0.0366(16) 0.0257(15) 0.0302(16) -0.0037(12) -0.0014(13) -0.0100(13)
C51 0.0364(16) 0.0299(16) 0.0338(16) -0.0021(12) 0.0043(13) -0.0196(13)
C13 0.0323(15) 0.0182(13) 0.0315(15) -0.0020(11) -0.0038(12) -0.0102(11)
C25 0.0408(17) 0.0299(16) 0.0365(17) -0.0069(13) 0.0001(13) -0.0196(13)
C12 0.0290(16) 0.0283(16) 0.0401(17) -0.0050(12) 0.0081(13) -0.0132(12)
C52 0.0386(19) 0.0338(17) 0.059(2) 0.0070(15) -0.0129(16) -0.0190(15)
C65 0.0380(18) 0.049(2) 0.054(2) -0.0167(16) -0.0015(15) -0.0008(15)
C61 0.0400(19) 0.063(2) 0.043(2) -0.0188(17) 0.0058(15) -0.0002(17)
C66 0.0339(18) 0.059(2) 0.059(2) -0.0256(18) 0.0093(16) -0.0137(16)
C63 0.0386(18) 0.050(2) 0.048(2) -0.0126(16) 0.0069(15) -0.0170(15)
C62 0.074(3) 0.046(2) 0.0359(19) -0.0090(15) -0.0096(18) -0.0050(18)
C64 0.047(2) 0.047(2) 0.052(2) -0.0016(16) 0.0029(16) -0.0112(16)
O22A 0.029(2) 0.034(2) 0.013(2) -0.0023(15) 0.0009(14) 0.0058(16)
C58 0.047(2) 0.056(2) 0.058(2) -0.0202(18) -0.0020(17) -0.0020(17)
C60 0.066(2) 0.058(2) 0.050(2) -0.0167(18) 0.0029(18) -0.0210(19)
O23A 0.032(2) 0.039(2) 0.022(2) -0.0033(16) 0.0015(16) -0.0028(17)
C57 0.077(3) 0.045(2) 0.055(2) -0.0092(17) -0.010(2) -0.0069(19)
O23B 0.032(2) 0.030(2) 0.018(2) -0.0025(16) -0.0029(16) 0.0014(17)
C55 0.043(2) 0.071(3) 0.051(2) -0.0138(19) 0.0093(16) -0.0132(18)
C59 0.036(2) 0.119(4) 0.052(2) -0.018(2) 0.0058(17) -0.005(2)
C56 0.065(2) 0.056(2) 0.055(2) -0.0083(18) 0.0048(19) -0.0215(19)
O22B 0.035(2) 0.033(2) 0.024(2) -0.0033(17) 0.0019(17) 0.0020(18)
O18 0.0451(14) 0.0306(12) 0.0374(13) -0.0022(10) -0.0069(11) -0.0144(11)
O17 0.100(2) 0.081(2) 0.0316(13) -0.0035(13) -0.0023(14) -0.0389(18)

loop_
_atom_type_symbol
_atom_type_description
_atom_type_scat_dispersion_real
_atom_type_scat_dispersion_imag
_atom_type_scat_source
C C 0.0181 0.0091 'International Tables Vol C Tables 4.2.6.8 and 6.1.1.4'
H H 0.0000 0.0000 'International Tables Vol C Tables 4.2.6.8 and 6.1.1.4'
N N 0.0311 0.0180 'International Tables Vol C Tables 4.2.6.8 and 6.1.1.4'
O O 0.0492 0.0322 'International Tables Vol C Tables 4.2.6.8 and 6.1.1.4'

loop_
_geom_angle_atom_site_label_1
_geom_angle_atom_site_label_2
_geom_angle_atom_site_label_3
_geom_angle
_geom_angle_site_symmetry_1
_geom_angle_site_symmetry_3
_geom_angle_publ_flag
C36 O11 C39 117.89(19) . . ?
C42 O10 C69 118.81(19) . . ?
C31 O9 C69 117.32(18) . . ?
C23 O6 C25 116.8(2) . . ?
C49 O14 C51 116.6(2) . . ?
C8 O3 C11 116.7(2) . . ?
C16 O2 C70 117.65(19) . . ?
C3 O1 C70 118.33(19) . . ?
C40 O13 H13 107(3) . . ?
C26 O8 H8 109(3) . . ?
C28 N2 H2 119(2) . . ?
C27 N2 C28 126.1(2) . . ?
C27 N2 H2 115(2) . . ?
C54 N1 H1 117.6 . . ?
C54 N1 C53 124.7(2) . . ?
C53 N1 H1 117.6 . . ?
C12 O4 H4 109.5 . . ?
C66 O19 C63 108.0(2) . . ?
C52 O16 H16 109.5 . . ?
C58 O21 C55 108.2(3) . . ?
C34 C33 C32 119.9(2) . . ?
C38 C33 C34 117.4(2) . . ?
C38 C33 C32 122.8(2) . . ?
O11 C36 C37 123.8(2) . . ?
C35 C36 O11 115.6(2) . . ?
C35 C36 C37 120.7(2) . . ?
C35 C34 C33 120.0(2) . . ?
C29 C34 C33 119.0(2) . . ?
C29 C34 C35 121.0(2) . . ?
C19 C20 C15 120.4(2) . . ?
C21 C20 C19 116.9(2) . . ?
C21 C20 C15 122.7(2) . . ?
O10 C42 C43 114.1(2) . . ?
C41 C42 O10 123.4(2) . . ?
C41 C42 C43 122.5(2) . . ?
C36 C35 C34 120.0(2) . . ?
C36 C35 C54 119.9(2) . . ?
C34 C35 C54 120.1(2) . . ?
C41 C67 H67 110.7 . . ?
C41 C67 C32 109.00(19) . . ?
C41 C67 C68 107.11(19) . . ?
C32 C67 H67 110.7 . . ?
C32 C67 C68 108.4(2) . . ?
C68 C67 H67 110.7 . . ?
C3 C4 C5 117.9(2) . . ?
C3 C4 C14 117.6(2) . . ?
C5 C4 C14 124.5(2) . . ?
C23 C24 C19 120.2(2) . . ?
C23 C24 C27 120.6(2) . . ?
C19 C24 C27 119.2(2) . . ?
C47 C46 C45 117.4(2) . . ?
C47 C46 C41 122.7(2) . . ?
C45 C46 C41 119.9(2) . . ?
O6 C23 C22 122.3(2) . . ?
C24 C23 O6 117.5(2) . . ?
C24 C23 C22 120.2(2) . . ?
C45 C50 C28 119.7(2) . . ?
C49 C50 C45 120.2(2) . . ?
C49 C50 C28 119.8(2) . . ?
C6 C7 C53 119.9(2) . . ?
C8 C7 C6 119.9(2) . . ?
C8 C7 C53 119.9(2) . . ?
C46 C47 H47 119.0 . . ?
C48 C47 C46 122.0(2) . . ?
C48 C47 H47 119.0 . . ?
C33 C38 H38 119.0 . . ?
C37 C38 C33 122.0(2) . . ?
C37 C38 H38 119.0 . . ?
O1 C3 C2 114.0(2) . . ?
C4 C3 O1 124.0(2) . . ?
C4 C3 C2 122.0(2) . . ?
C50 C45 C46 119.8(2) . . ?
C44 C45 C46 118.3(2) . . ?
C44 C45 C50 121.9(2) . . ?
C10 C5 C4 122.7(2) . . ?
C10 C5 C6 117.3(2) . . ?
C6 C5 C4 120.1(2) . . ?
C36 C37 H37 120.1 . . ?
C38 C37 C36 119.9(2) . . ?
C38 C37 H37 120.1 . . ?
C24 C19 C20 120.1(2) . . ?
C18 C19 C20 118.4(2) . . ?
C18 C19 C24 121.4(2) . . ?
O9 C31 C30 113.4(2) . . ?
C32 C31 O9 123.9(2) . . ?
C32 C31 C30 122.7(2) . . ?
C42 C41 C67 118.0(2) . . ?
C42 C41 C46 117.8(2) . . ?
C46 C41 C67 124.1(2) . . ?
O14 C49 C48 123.0(2) . . ?
C50 C49 O14 116.6(2) . . ?
C50 C49 C48 120.4(2) . . ?
C5 C10 H10 118.9 . . ?
C9 C10 C5 122.2(2) . . ?
C9 C10 H10 118.9 . . ?
C45 C44 H44 119.5 . . ?
C43 C44 C45 121.0(2) . . ?
C43 C44 H44 119.5 . . ?
C20 C15 C14 124.1(2) . . ?
C16 C15 C20 117.6(2) . . ?
C16 C15 C14 118.3(2) . . ?
C5 C6 C7 120.0(2) . . ?
C1 C6 C7 121.5(2) . . ?
C1 C6 C5 118.5(2) . . ?
C33 C32 C67 124.0(2) . . ?
C31 C32 C33 117.7(2) . . ?
C31 C32 C67 118.2(2) . . ?
C34 C29 H29 119.8 . . ?
C30 C29 C34 120.4(2) . . ?
C30 C29 H29 119.8 . . ?
O2 C16 C17 113.5(2) . . ?
C15 C16 O2 123.9(2) . . ?
C15 C16 C17 122.6(2) . . ?
C6 C1 H1A 119.7 . . ?
C2 C1 C6 120.7(2) . . ?
C2 C1 H1A 119.7 . . ?
C42 C43 H43 120.1 . . ?
C44 C43 C42 119.9(2) . . ?
C44 C43 H43 120.1 . . ?
C62 O20 C59 106.3(3) . . ?
C67 C68 H68A 110.2 . . ?
C67 C68 H68B 110.2 . . ?
H68A C68 H68B 108.5 . . ?
C69 C68 C67 107.4(2) . . ?
C69 C68 H68A 110.2 . . ?
C69 C68 H68B 110.2 . . ?
C4 C14 C15 109.9(2) . . ?
C4 C14 H14 110.5 . . ?
C4 C14 C13 107.1(2) . . ?
C15 C14 H14 110.5 . . ?
C13 C14 C15 108.2(2) . . ?
C13 C14 H14 110.5 . . ?
O11 C39 H39A 110.2 . . ?
O11 C39 H39B 110.2 . . ?
O11 C39 C40 107.6(2) . . ?
H39A C39 H39B 108.5 . . ?
C40 C39 H39A 110.2 . . ?
C40 C39 H39B 110.2 . . ?
C31 C30 H30 119.9 . . ?
C29 C30 C31 120.1(2) . . ?
C29 C30 H30 119.9 . . ?
C16 C17 H17 119.8 . . ?
C18 C17 C16 120.4(2) . . ?
C18 C17 H17 119.8 . . ?
O12 C40 O13 123.7(2) . . ?
O12 C40 C39 124.4(2) . . ?
O13 C40 C39 111.8(2) . . ?
C23 C22 H22 119.8 . . ?
C21 C22 C23 120.4(2) . . ?
C21 C22 H22 119.8 . . ?
C19 C18 H18 119.8 . . ?
C17 C18 C19 120.4(2) . . ?
C17 C18 H18 119.8 . . ?
O3 C8 C9 123.2(2) . . ?
C7 C8 O3 116.2(2) . . ?
C7 C8 C9 120.6(2) . . ?
N1 C54 C35 111.0(2) . . ?
N1 C54 H54A 109.4 . . ?
N1 C54 H54B 109.4 . . ?
C35 C54 H54A 109.4 . . ?
C35 C54 H54B 109.4 . . ?
H54A C54 H54B 108.0 . . ?
O22A C54 N1 122.0(3) . . ?
O22A C54 C35 125.4(3) . . ?
C10 C9 C8 119.9(2) . . ?
C10 C9 H9 120.1 . . ?
C8 C9 H9 120.1 . . ?
O10 C69 O9 108.4(2) . . ?
O10 C69 C68 112.8(2) . . ?
O10 C69 H69 108.0 . . ?
O9 C69 C68 111.3(2) . . ?
O9 C69 H69 108.0 . . ?
C68 C69 H69 108.0 . . ?
N2 C28 C50 110.5(2) . . ?
N2 C28 H28A 109.6 . . ?
N2 C28 H28B 109.6 . . ?
C50 C28 H28A 109.6 . . ?
C50 C28 H28B 109.6 . . ?
H28A C28 H28B 108.1 . . ?
O23A C28 N2 119.0(3) . . ?
O23A C28 C50 129.5(3) . . ?
O2 C70 H70 108.0 . . ?
O2 C70 C13 111.6(2) . . ?
O1 C70 O2 108.3(2) . . ?
O1 C70 H70 108.0 . . ?
O1 C70 C13 112.9(2) . . ?
C13 C70 H70 108.0 . . ?
N1 C53 C7 109.2(2) . . ?
N1 C53 H53A 109.8 . . ?
N1 C53 H53B 109.8 . . ?
C7 C53 H53A 109.8 . . ?
C7 C53 H53B 109.8 . . ?
H53A C53 H53B 108.3 . . ?
O22B C53 N1 121.8(3) . . ?
O22B C53 C7 128.8(3) . . ?
C20 C21 H21 118.9 . . ?
C22 C21 C20 122.1(2) . . ?
C22 C21 H21 118.9 . . ?
C47 C48 C49 120.1(2) . . ?
C47 C48 H48 119.9 . . ?
C49 C48 H48 119.9 . . ?
C3 C2 H2A 119.8 . . ?
C1 C2 C3 120.3(2) . . ?
C1 C2 H2A 119.8 . . ?
N2 C27 C24 111.9(2) . . ?
N2 C27 H27A 109.2 . . ?
N2 C27 H27B 109.2 . . ?
C24 C27 H27A 109.2 . . ?
C24 C27 H27B 109.2 . . ?
H27A C27 H27B 107.9 . . ?
O23B C27 N2 118.9(3) . . ?
O23B C27 C24 126.3(3) . . ?
O3 C11 H11A 108.6 . . ?
O3 C11 H11B 108.6 . . ?
O3 C11 C12 114.6(2) . . ?
H11A C11 H11B 107.6 . . ?
C12 C11 H11A 108.6 . . ?
C12 C11 H11B 108.6 . . ?
O7 C26 O8 123.6(3) . . ?
O7 C26 C25 125.2(3) . . ?
O8 C26 C25 110.9(2) . . ?
O14 C51 H51A 109.8 . . ?
O14 C51 H51B 109.8 . . ?
O14 C51 C52 109.3(2) . . ?
H51A C51 H51B 108.3 . . ?
C52 C51 H51A 109.8 . . ?
C52 C51 H51B 109.8 . . ?
C14 C13 H13A 110.3 . . ?
C14 C13 H13B 110.3 . . ?
C70 C13 C14 107.1(2) . . ?
C70 C13 H13A 110.3 . . ?
C70 C13 H13B 110.3 . . ?
H13A C13 H13B 108.5 . . ?
O6 C25 C26 110.0(2) . . ?
O6 C25 H25A 109.7 . . ?
O6 C25 H25B 109.7 . . ?
C26 C25 H25A 109.7 . . ?
C26 C25 H25B 109.7 . . ?
H25A C25 H25B 108.2 . . ?
O5 C12 O4 124.9(3) . . ?
O5 C12 C11 121.3(3) . . ?
O4 C12 C11 113.6(3) . . ?
O16 C52 C51 111.0(3) . . ?
O15 C52 O16 126.3(4) . . ?
O15 C52 C51 122.7(3) . . ?
H65A C65 H65B 109.2 . . ?
C66 C65 H65A 111.3 . . ?
C66 C65 H65B 111.3 . . ?
C66 C65 C64 102.6(3) . . ?
C64 C65 H65A 111.3 . . ?
C64 C65 H65B 111.3 . . ?
H61A C61 H61B 109.0 . . ?
C62 C61 H61A 111.1 . . ?
C62 C61 H61B 111.1 . . ?
C62 C61 C60 103.5(3) . . ?
C60 C61 H61A 111.1 . . ?
C60 C61 H61B 111.1 . . ?
O19 C66 C65 106.9(3) . . ?
O19 C66 H66A 110.3 . . ?
O19 C66 H66B 110.3 . . ?
C65 C66 H66A 110.3 . . ?
C65 C66 H66B 110.3 . . ?
H66A C66 H66B 108.6 . . ?
O19 C63 H63A 110.6 . . ?
O19 C63 H63B 110.6 . . ?
O19 C63 C64 105.6(3) . . ?
H63A C63 H63B 108.8 . . ?
C64 C63 H63A 110.6 . . ?
C64 C63 H63B 110.6 . . ?
O20 C62 C61 106.2(3) . . ?
O20 C62 H62A 110.5 . . ?
O20 C62 H62B 110.5 . . ?
C61 C62 H62A 110.5 . . ?
C61 C62 H62B 110.5 . . ?
H62A C62 H62B 108.7 . . ?
C65 C64 H64A 111.4 . . ?
C65 C64 H64B 111.4 . . ?
C63 C64 C65 101.7(3) . . ?
C63 C64 H64A 111.4 . . ?
C63 C64 H64B 111.4 . . ?
H64A C64 H64B 109.3 . . ?
O21 C58 H58A 111.0 . . ?
O21 C58 H58B 111.0 . . ?
O21 C58 C57 103.8(3) . . ?
H58A C58 H58B 109.0 . . ?
C57 C58 H58A 111.0 . . ?
C57 C58 H58B 111.0 . . ?
C61 C60 H60A 111.2 . . ?
C61 C60 H60B 111.2 . . ?
H60A C60 H60B 109.1 . . ?
C59 C60 C61 103.0(3) . . ?
C59 C60 H60A 111.2 . . ?
C59 C60 H60B 111.2 . . ?
C58 C57 H57A 111.1 . . ?
C58 C57 H57B 111.1 . . ?
H57A C57 H57B 109.1 . . ?
C56 C57 C58 103.3(3) . . ?
C56 C57 H57A 111.1 . . ?
C56 C57 H57B 111.1 . . ?
O21 C55 H55A 110.3 . . ?
O21 C55 H55B 110.3 . . ?
O21 C55 C56 107.2(3) . . ?
H55A C55 H55B 108.5 . . ?
C56 C55 H55A 110.3 . . ?
C56 C55 H55B 110.3 . . ?
O20 C59 C60 106.9(3) . . ?
O20 C59 H59A 110.3 . . ?
O20 C59 H59B 110.3 . . ?
C60 C59 H59A 110.3 . . ?
C60 C59 H59B 110.3 . . ?
H59A C59 H59B 108.6 . . ?
C57 C56 H56A 111.4 . . ?
C57 C56 H56B 111.4 . . ?
C55 C56 C57 101.7(3) . . ?
C55 C56 H56A 111.4 . . ?
C55 C56 H56B 111.4 . . ?
H56A C56 H56B 109.3 . . ?
H18A O18 H18B 111(4) . . ?
H17A O17 H17B 104.5 . . ?

loop_
_geom_bond_atom_site_label_1
_geom_bond_atom_site_label_2
_geom_bond_distance
_geom_bond_site_symmetry_2
_geom_bond_publ_flag
O11 C36 1.378(3) . ?
O11 C39 1.418(3) . ?
O10 C42 1.390(3) . ?
O10 C69 1.417(3) . ?
O9 C31 1.393(3) . ?
O9 C69 1.423(3) . ?
O6 C23 1.382(3) . ?
O6 C25 1.421(3) . ?
O14 C49 1.380(3) . ?
O14 C51 1.418(3) . ?
O3 C8 1.384(3) . ?
O3 C11 1.413(3) . ?
O12 C40 1.215(3) . ?
O2 C16 1.388(3) . ?
O2 C70 1.422(3) . ?
O1 C3 1.388(3) . ?
O1 C70 1.418(3) . ?
O13 C40 1.316(3) . ?
O13 H13 0.89(5) . ?
O5 C12 1.213(4) . ?
O7 C26 1.194(4) . ?
O8 C26 1.316(4) . ?
O8 H8 1.03(5) . ?
N2 C28 1.396(4) . ?
N2 C27 1.386(4) . ?
N2 H2 0.77(3) . ?
N1 H1 0.8800 . ?
N1 C54 1.378(3) . ?
N1 C53 1.399(3) . ?
O4 H4 0.8400 . ?
O4 C12 1.313(4) . ?
O19 C66 1.451(4) . ?
O19 C63 1.453(4) . ?
O16 H16 0.8400 . ?
O16 C52 1.289(4) . ?
O21 C58 1.456(4) . ?
O21 C55 1.456(4) . ?
C33 C34 1.428(3) . ?
C33 C38 1.414(3) . ?
C33 C32 1.435(3) . ?
C36 C35 1.376(3) . ?
C36 C37 1.402(4) . ?
C34 C35 1.421(3) . ?
C34 C29 1.415(3) . ?
C20 C19 1.432(4) . ?
C20 C15 1.435(4) . ?
C20 C21 1.416(4) . ?
C42 C41 1.370(4) . ?
C42 C43 1.404(4) . ?
C35 C54 1.513(3) . ?
C67 H67 1.0000 . ?
C67 C41 1.520(3) . ?
C67 C32 1.528(3) . ?
C67 C68 1.532(3) . ?
C4 C3 1.374(4) . ?
C4 C5 1.432(4) . ?
C4 C14 1.519(4) . ?
C24 C23 1.373(4) . ?
C24 C19 1.422(4) . ?
C24 C27 1.507(4) . ?
C46 C47 1.414(3) . ?
C46 C45 1.427(4) . ?
C46 C41 1.434(3) . ?
C23 C22 1.404(4) . ?
C50 C45 1.422(4) . ?
C50 C49 1.372(4) . ?
C50 C28 1.502(4) . ?
C7 C6 1.425(4) . ?
C7 C8 1.373(4) . ?
C7 C53 1.499(4) . ?
C47 H47 0.9500 . ?
C47 C48 1.367(4) . ?
C38 H38 0.9500 . ?
C38 C37 1.376(4) . ?
C3 C2 1.406(4) . ?
C45 C44 1.420(4) . ?
C5 C10 1.415(4) . ?
C5 C6 1.422(4) . ?
C37 H37 0.9500 . ?
C19 C18 1.421(4) . ?
C31 C32 1.371(4) . ?
C31 C30 1.405(4) . ?
C49 C48 1.406(4) . ?
C10 H10 0.9500 . ?
C10 C9 1.370(4) . ?
C44 H44 0.9500 . ?
C44 C43 1.357(4) . ?
C15 C16 1.371(4) . ?
C15 C14 1.530(4) . ?
C6 C1 1.418(4) . ?
C29 H29 0.9500 . ?
C29 C30 1.363(4) . ?
C16 C17 1.406(4) . ?
C1 H1A 0.9500 . ?
C1 C2 1.358(4) . ?
C43 H43 0.9500 . ?
O20 C62 1.383(5) . ?
O20 C59 1.396(5) . ?
C68 H68A 0.9900 . ?
C68 H68B 0.9900 . ?
C68 C69 1.508(4) . ?
C14 H14 1.0000 . ?
C14 C13 1.530(3) . ?
C39 H39A 0.9900 . ?
C39 H39B 0.9900 . ?
C39 C40 1.496(4) . ?
C30 H30 0.9500 . ?
C17 H17 0.9500 . ?
C17 C18 1.363(4) . ?
C22 H22 0.9500 . ?
C22 C21 1.370(4) . ?
C18 H18 0.9500 . ?
C8 C9 1.403(4) . ?
C54 H54A 0.9900 . ?
C54 H54B 0.9900 . ?
C54 O22A 1.163(4) . ?
C9 H9 0.9500 . ?
C69 H69 1.0000 . ?
C28 H28A 0.9900 . ?
C28 H28B 0.9900 . ?
C28 O23A 1.197(4) . ?
C70 H70 1.0000 . ?
C70 C13 1.510(4) . ?
C53 H53A 0.9900 . ?
C53 H53B 0.9900 . ?
C53 O22B 1.190(5) . ?
C21 H21 0.9500 . ?
C48 H48 0.9500 . ?
C2 H2A 0.9500 . ?
O15 C52 1.189(4) . ?
C27 H27A 0.9900 . ?
C27 H27B 0.9900 . ?
C27 O23B 1.195(5) . ?
C11 H11A 0.9900 . ?
C11 H11B 0.9900 . ?
C11 C12 1.515(4) . ?
C26 C25 1.497(4) . ?
C51 H51A 0.9900 . ?
C51 H51B 0.9900 . ?
C51 C52 1.557(5) . ?
C13 H13A 0.9900 . ?
C13 H13B 0.9900 . ?
C25 H25A 0.9900 . ?
C25 H25B 0.9900 . ?
C65 H65A 0.9900 . ?
C65 H65B 0.9900 . ?
C65 C66 1.507(5) . ?
C65 C64 1.520(5) . ?
C61 H61A 0.9900 . ?
C61 H61B 0.9900 . ?
C61 C62 1.513(5) . ?
C61 C60 1.536(5) . ?
C66 H66A 0.9900 . ?
C66 H66B 0.9900 . ?
C63 H63A 0.9900 . ?
C63 H63B 0.9900 . ?
C63 C64 1.498(5) . ?
C62 H62A 0.9900 . ?
C62 H62B 0.9900 . ?
C64 H64A 0.9900 . ?
C64 H64B 0.9900 . ?
C58 H58A 0.9900 . ?
C58 H58B 0.9900 . ?
C58 C57 1.517(6) . ?
C60 H60A 0.9900 . ?
C60 H60B 0.9900 . ?
C60 C59 1.477(6) . ?
C57 H57A 0.9900 . ?
C57 H57B 0.9900 . ?
C57 C56 1.493(6) . ?
C55 H55A 0.9900 . ?
C55 H55B 0.9900 . ?
C55 C56 1.490(6) . ?
C59 H59A 0.9900 . ?
C59 H59B 0.9900 . ?
C56 H56A 0.9900 . ?
C56 H56B 0.9900 . ?
O18 H18A 0.87(4) . ?
O18 H18B 0.87(5) . ?
O17 H17A 0.8697 . ?
O17 H17B 0.8701 . ?

loop_
_smtbx_masks_void_nr
_smtbx_masks_void_average_x
_smtbx_masks_void_average_y
_smtbx_masks_void_average_z
_smtbx_masks_void_volume
_smtbx_masks_void_count_electrons
_smtbx_masks_void_content
1 0.208 0.667 0.237 16.1 1.1 ?
2 0.792 0.333 0.763 16.1 1.1 ?
